data_1571675
loop_
_publ_author_name
'Rehman, Zainab'
'Lubay, Jairah'
'Franks, W. Trent Trent'
'Corlett, Emily'
'Nguyen, Bao'
'Scrivens, Garry'
'Samas, Brian'
'Frericks-Schmidt, Heather'
'Brown, Steven P.'

_publ_section_title
;
 Organic NMR Crystallography: Enabling Progress for Applications to
 Pharmaceuticals and Plant Cell Walls
;
_journal_name_full 'Faraday Discussions'
_journal_paper_doi 10.1039/D4FD00088A
_journal_year 2024
_chemical_formula_sum 'C22 H27 N5 O4 S'
_chemical_formula_weight 457.55
_space_group_IT_number 4
_space_group_name_Hall 'P 2yb'
_space_group_name_H-M_alt 'P 1 21 1'
_symmetry_cell_setting monoclinic
_symmetry_space_group_name_H-M 'P 1 21 1'
_atom_sites_solution_hydrogens geom
_atom_sites_solution_primary direct
_atom_sites_solution_secondary difmap
_audit_creation_method SHELXL-97
_audit_update_record
;
2024-04-29 deposited with the CCDC.	2024-05-17 downloaded from the CCDC.
;
_cell_angle_alpha 90.00
_cell_angle_beta 114.013(2)
_cell_angle_gamma 90.00
_cell_formula_units_Z 2
_cell_length_a 9.1890(4)
_cell_length_b 12.6757(6)
_cell_length_c 10.9694(5)
_cell_measurement_reflns_used 9919
_cell_measurement_temperature 296(2)
_cell_measurement_theta_max 44.59
_cell_measurement_theta_min 4.41
_cell_volume 1167.10(9)
_computing_cell_refinement 'Bruker SAINT'
_computing_data_collection 'Bruker APEX2'
_computing_data_reduction 'Bruker SAINT'
_computing_molecular_graphics 'Bruker SHELXTL'
_computing_publication_material 'Bruker SHELXTL'
_computing_structure_refinement 'SHELXL-97 (Sheldrick, 2008)'
_computing_structure_solution 'SHELXS-97 (Sheldrick, 2008)'
_diffrn_ambient_temperature 296(2)
_diffrn_measured_fraction_theta_full 0.998
_diffrn_measured_fraction_theta_max 0.998
_diffrn_measurement_device_type 'Bruker APEX-II CCD'
_diffrn_measurement_method '\f and \w scans'
_diffrn_radiation_monochromator graphite
_diffrn_radiation_source 'fine-focus sealed tube'
_diffrn_radiation_type CuK\a
_diffrn_radiation_wavelength 1.54178
_diffrn_reflns_av_R_equivalents 0.0792
_diffrn_reflns_av_sigmaI/netI 0.0306
_diffrn_reflns_limit_h_max 8
_diffrn_reflns_limit_h_min -8
_diffrn_reflns_limit_k_max 11
_diffrn_reflns_limit_k_min -11
_diffrn_reflns_limit_l_max 9
_diffrn_reflns_limit_l_min -9
_diffrn_reflns_number 15363
_diffrn_reflns_theta_full 44.59
_diffrn_reflns_theta_max 44.59
_diffrn_reflns_theta_min 4.41
_exptl_absorpt_coefficient_mu 1.550
_exptl_absorpt_correction_T_max 0.9406
_exptl_absorpt_correction_T_min 0.8358
_exptl_absorpt_correction_type empirical
_exptl_crystal_colour colourless
_exptl_crystal_density_diffrn 1.302
_exptl_crystal_density_method 'not measured'
_exptl_crystal_description PLATE
_exptl_crystal_F_000 484
_exptl_crystal_size_max 0.12
_exptl_crystal_size_mid 0.12
_exptl_crystal_size_min 0.04
_refine_diff_density_max 0.106
_refine_diff_density_min -0.098
_refine_diff_density_rms 0.024
_refine_ls_abs_structure_details 'Flack H D (1983), Acta Cryst. A39, 876-881'
_refine_ls_abs_structure_Flack -0.013(16)
_refine_ls_extinction_method none
_refine_ls_goodness_of_fit_ref 1.080
_refine_ls_hydrogen_treatment mixed
_refine_ls_matrix_type full
_refine_ls_number_parameters 303
_refine_ls_number_reflns 1846
_refine_ls_number_restraints 4
_refine_ls_restrained_S_all 1.081
_refine_ls_R_factor_all 0.0225
_refine_ls_R_factor_gt 0.0217
_refine_ls_shift/su_max 0.000
_refine_ls_shift/su_mean 0.000
_refine_ls_structure_factor_coef Fsqd
_refine_ls_weighting_details 'calc w=1/[\s^2^(Fo^2^)+(0.0359P)^2^+0.0929P] where P=(Fo^2^+2Fc^2^)/3'
_refine_ls_weighting_scheme calc
_refine_ls_wR_factor_gt 0.0556
_refine_ls_wR_factor_ref 0.0561
_reflns_number_gt 1798
_reflns_number_total 1846
_reflns_threshold_expression >2sigma(I)
_cod_data_source_file d4fd00088a2.cif
_cod_data_source_block z501
_cod_depositor_comments
;
The following automatic conversions were performed:

data item '_symmetry_cell_setting' value 'Monoclinic' was changed to
'monoclinic' in accordance with the
/home/data/users/saulius/crontab/automatic-downloads/rss-feeds/RSC/lib/dictionaries/cif_core.dic
dictionary named 'cif_core.dic' version 2.4.2 last updated on
2011-04-26.

Automatic conversion script
Id: cif_fix_values 8170 2020-07-09 18:12:32Z antanas 
;
_cod_original_sg_symbol_H-M P2(1)
_cod_database_code 1571675

loop_
_symmetry_equiv_pos_as_xyz
'x, y, z'
'-x, y+1/2, -z'

loop_
_atom_site_label
_atom_site_type_symbol
_atom_site_fract_x
_atom_site_fract_y
_atom_site_fract_z
_atom_site_U_iso_or_equiv
_atom_site_adp_type
_atom_site_occupancy
_atom_site_symmetry_multiplicity
_atom_site_calc_flag
_atom_site_refinement_flags
_atom_site_disorder_assembly
_atom_site_disorder_group
H4X H 0.938(2) 0.970(2) 0.222(2) 0.042(8) Uiso 1 1 d D . .
H3X H 0.535(4) 1.004(2) 0.171(3) 0.082(12) Uiso 1 1 d D . .
S1 S 0.31353(8) 0.99017(6) 0.29621(7) 0.0385(3) Uani 1 1 d . . .
N1 N 0.7270(3) 1.2594(2) -0.0658(3) 0.0444(7) Uani 1 1 d D . .
N2 N 0.5150(3) 1.2052(2) -0.0055(3) 0.0507(7) Uani 1 1 d . . .
N3 N 0.5843(3) 1.0544(2) 0.1344(2) 0.0367(6) Uani 1 1 d D . .
N4 N 0.8294(3) 0.96834(18) 0.2119(2) 0.0349(6) Uani 1 1 d D . .
N5 N 0.8357(3) 0.6853(2) 0.2984(2) 0.0414(7) Uani 1 1 d . . .
O1 O 0.8714(3) 0.59800(18) 0.1342(3) 0.0650(6) Uani 1 1 d . . .
O2 O 0.1594(2) 0.94155(16) 0.2588(2) 0.0566(6) Uani 1 1 d . . .
O3 O 0.3117(2) 1.10279(16) 0.28001(19) 0.0555(6) Uani 1 1 d . . .
O4 O 0.4028(2) 0.93681(15) 0.22910(17) 0.0392(5) Uani 1 1 d . . .
C1 C 0.8797(4) 1.2271(3) -0.0356(3) 0.0540(9) Uani 1 1 d . . .
H1 H 0.9483 1.2579 -0.0685 0.065 Uiso 1 1 calc R . .
C2 C 0.9171(4) 1.1437(2) 0.0489(3) 0.0489(9) Uani 1 1 d . . .
H2 H 1.0132 1.1073 0.0838 0.059 Uiso 1 1 calc R . .
C3 C 0.7798(3) 1.1235(2) 0.0730(3) 0.0334(7) Uani 1 1 d . . .
C4 C 0.6652(3) 1.1970(3) 0.0000(3) 0.0367(8) Uani 1 1 d . . .
C5 C 0.4823(4) 1.1320(3) 0.0624(3) 0.0500(9) Uani 1 1 d . . .
H5 H 0.3809 1.1324 0.0620 0.060 Uiso 1 1 calc R . .
C6 C 0.7353(4) 1.0468(2) 0.1428(3) 0.0312(7) Uani 1 1 d . . .
C7 C 0.7798(3) 0.8751(2) 0.2640(3) 0.0340(8) Uani 1 1 d . . .
H7 H 0.6671 0.8614 0.2084 0.041 Uiso 1 1 calc R . .
C8 C 0.8007(4) 0.8851(2) 0.4073(3) 0.0458(8) Uani 1 1 d . . .
H8A H 0.7363 0.9429 0.4159 0.055 Uiso 1 1 calc R . .
H8B H 0.9114 0.8999 0.4641 0.055 Uiso 1 1 calc R . .
C9 C 0.7499(4) 0.7825(3) 0.4499(3) 0.0592(10) Uani 1 1 d . . .
H9A H 0.6371 0.7715 0.3968 0.071 Uiso 1 1 calc R . .
H9B H 0.7654 0.7883 0.5426 0.071 Uiso 1 1 calc R . .
C10 C 0.8421(4) 0.6871(3) 0.4344(3) 0.0536(9) Uani 1 1 d . . .
H10 H 0.7877 0.6237 0.4455 0.064 Uiso 1 1 calc R . .
C11 C 1.0133(5) 0.6825(3) 0.5375(4) 0.0924(13) Uani 1 1 d . . .
H11A H 1.0634 0.6198 0.5239 0.139 Uiso 1 1 calc R . .
H11B H 1.0144 0.6813 0.6254 0.139 Uiso 1 1 calc R . .
H11C H 1.0701 0.7434 0.5284 0.139 Uiso 1 1 calc R . .
C12 C 0.8768(4) 0.7832(2) 0.2501(3) 0.0431(8) Uani 1 1 d . . .
H12A H 0.8582 0.7750 0.1570 0.052 Uiso 1 1 calc R . .
H12B H 0.9892 0.7979 0.3002 0.052 Uiso 1 1 calc R . .
C13 C 0.8351(3) 0.5971(3) 0.2298(4) 0.0459(8) Uani 1 1 d . . .
C14 C 0.7834(4) 0.4975(4) 0.2690(4) 0.0697(10) Uani 1 1 d . . .
H14 H 0.7368 0.4996 0.3300 0.084 Uiso 1 1 calc R . .
C15 C 0.8003(6) 0.4079(4) 0.2219(5) 0.1079(16) Uani 1 1 d . . .
H15A H 0.8466 0.4043 0.1607 0.129 Uiso 1 1 calc R . .
H15B H 0.7663 0.3466 0.2488 0.129 Uiso 1 1 calc R . .
C16 C 0.4126(4) 0.8649(3) 0.5167(4) 0.0512(9) Uani 1 1 d . . .
H16 H 0.3381 0.8165 0.4628 0.061 Uiso 1 1 calc R . .
C17 C 0.5103(5) 0.8381(3) 0.6454(4) 0.0620(10) Uani 1 1 d . . .
H17 H 0.5016 0.7714 0.6771 0.074 Uiso 1 1 calc R . .
C18 C 0.6200(5) 0.9076(4) 0.7279(4) 0.0642(10) Uani 1 1 d . . .
C19 C 0.7289(6) 0.8763(4) 0.8678(4) 0.1083(15) Uani 1 1 d . . .
H19A H 0.8212 0.9210 0.8992 0.162 Uiso 1 1 calc R . .
H19B H 0.7614 0.8042 0.8684 0.162 Uiso 1 1 calc R . .
H19C H 0.6737 0.8836 0.9251 0.162 Uiso 1 1 calc R . .
C20 C 0.6300(5) 1.0065(3) 0.6786(4) 0.0726(11) Uani 1 1 d . . .
H20 H 0.7036 1.0551 0.7331 0.087 Uiso 1 1 calc R . .
C21 C 0.5307(4) 1.0339(3) 0.5481(4) 0.0559(9) Uani 1 1 d . . .
H21 H 0.5373 1.1011 0.5166 0.067 Uiso 1 1 calc R . .
C22 C 0.4242(3) 0.9634(2) 0.4662(3) 0.0378(8) Uani 1 1 d . . .
H1X H 0.674(4) 1.319(2) -0.126(3) 0.072(11) Uiso 1 1 d D . .

loop_
_atom_site_aniso_label
_atom_site_aniso_U_11
_atom_site_aniso_U_22
_atom_site_aniso_U_33
_atom_site_aniso_U_23
_atom_site_aniso_U_13
_atom_site_aniso_U_12
S1 0.0339(5) 0.0362(6) 0.0479(5) 0.0013(4) 0.0191(4) -0.0005(4)
N1 0.0430(19) 0.0454(18) 0.0498(17) 0.0234(14) 0.0242(15) 0.0040(16)
N2 0.0375(17) 0.054(2) 0.0612(18) 0.0222(16) 0.0208(14) 0.0104(15)
N3 0.0242(18) 0.0415(17) 0.0463(17) 0.0119(14) 0.0163(13) 0.0056(15)
N4 0.0256(16) 0.0338(18) 0.0458(16) 0.0081(13) 0.0153(13) -0.0008(14)
N5 0.0531(17) 0.0336(19) 0.0445(19) -0.0026(17) 0.0270(13) -0.0022(13)
O1 0.0836(17) 0.0560(15) 0.0730(16) -0.0067(13) 0.0498(14) -0.0003(12)
O2 0.0290(13) 0.0643(14) 0.0767(16) 0.0118(12) 0.0218(11) -0.0039(11)
O3 0.0695(16) 0.0267(17) 0.0646(15) 0.0060(11) 0.0215(12) 0.0043(11)
O4 0.0367(11) 0.0431(11) 0.0437(13) -0.0064(10) 0.0224(11) -0.0053(10)
C1 0.040(2) 0.063(3) 0.071(2) 0.019(2) 0.0349(18) 0.0014(18)
C2 0.033(2) 0.047(2) 0.068(2) 0.0290(19) 0.0213(18) 0.0092(16)
C3 0.0251(18) 0.0378(19) 0.0375(18) 0.0096(16) 0.0131(17) -0.0016(18)
C4 0.025(2) 0.043(2) 0.0399(19) 0.0067(17) 0.0108(18) 0.008(2)
C5 0.033(2) 0.060(3) 0.060(2) 0.014(2) 0.0211(19) 0.011(2)
C6 0.029(2) 0.031(2) 0.0298(19) 0.0001(17) 0.0079(16) 0.0030(18)
C7 0.0275(17) 0.0334(19) 0.043(2) 0.0071(16) 0.0167(14) -0.0001(15)
C8 0.059(2) 0.039(2) 0.045(2) 0.0027(15) 0.0271(17) 0.0069(16)
C9 0.091(3) 0.055(2) 0.049(2) 0.0033(18) 0.045(2) 0.001(2)
C10 0.080(3) 0.039(2) 0.050(2) 0.0044(17) 0.034(2) -0.0024(19)
C11 0.105(3) 0.068(3) 0.066(3) 0.012(2) -0.004(3) 0.020(2)
C12 0.0542(19) 0.032(2) 0.053(2) 0.0058(17) 0.0315(17) -0.0016(17)
C13 0.046(2) 0.041(3) 0.052(2) 0.007(2) 0.0218(18) 0.0003(16)
C14 0.099(3) 0.048(3) 0.070(3) -0.008(2) 0.042(2) -0.009(2)
C15 0.175(5) 0.055(4) 0.103(4) -0.014(3) 0.066(4) -0.022(3)
C16 0.061(2) 0.043(3) 0.049(3) -0.004(2) 0.022(2) 0.0029(18)
C17 0.094(3) 0.044(2) 0.056(3) 0.006(2) 0.039(2) 0.014(2)
C18 0.087(3) 0.060(3) 0.040(3) 0.002(3) 0.020(2) 0.023(2)
C19 0.139(4) 0.102(3) 0.056(3) 0.004(3) 0.012(3) 0.025(3)
C20 0.086(3) 0.068(4) 0.051(3) -0.016(2) 0.016(2) -0.005(2)
C21 0.070(2) 0.046(2) 0.050(3) -0.003(2) 0.022(2) -0.002(2)
C22 0.0432(19) 0.034(2) 0.044(2) -0.001(2) 0.0255(18) 0.0044(17)

loop_
_atom_type_symbol
_atom_type_description
_atom_type_scat_dispersion_real
_atom_type_scat_dispersion_imag
_atom_type_scat_source
C C 0.0181 0.0091 'International Tables Vol C Tables 4.2.6.8 and 6.1.1.4'
H H 0.0000 0.0000 'International Tables Vol C Tables 4.2.6.8 and 6.1.1.4'
N N 0.0311 0.0180 'International Tables Vol C Tables 4.2.6.8 and 6.1.1.4'
O O 0.0492 0.0322 'International Tables Vol C Tables 4.2.6.8 and 6.1.1.4'
S S 0.3331 0.5567 'International Tables Vol C Tables 4.2.6.8 and 6.1.1.4'

loop_
_geom_angle_atom_site_label_1
_geom_angle_atom_site_label_2
_geom_angle_atom_site_label_3
_geom_angle
_geom_angle_site_symmetry_1
_geom_angle_site_symmetry_3
_geom_angle_publ_flag
O3 S1 O2 115.38(11) . . ?
O3 S1 O4 112.04(11) . . ?
O2 S1 O4 110.12(12) . . ?
O3 S1 C22 107.19(13) . . ?
O2 S1 C22 107.29(13) . . ?
O4 S1 C22 104.04(11) . . ?
C4 N1 C1 108.0(2) . . ?
C5 N2 C4 112.8(2) . . ?
C6 N3 C5 122.3(3) . . ?
C6 N4 C7 126.3(2) . . ?
C13 N5 C12 116.5(2) . . ?
C13 N5 C10 124.7(3) . . ?
C12 N5 C10 116.6(3) . . ?
C2 C1 N1 110.4(3) . . ?
C1 C2 C3 105.8(3) . . ?
C4 C3 C6 117.4(3) . . ?
C4 C3 C2 107.1(3) . . ?
C6 C3 C2 135.3(3) . . ?
N1 C4 N2 125.1(3) . . ?
N1 C4 C3 108.6(2) . . ?
N2 C4 C3 126.4(3) . . ?
N2 C5 N3 125.5(3) . . ?
N4 C6 N3 120.1(3) . . ?
N4 C6 C3 124.4(3) . . ?
N3 C6 C3 115.6(3) . . ?
N4 C7 C8 114.2(2) . . ?
N4 C7 C12 107.0(2) . . ?
C8 C7 C12 109.9(2) . . ?
C7 C8 C9 108.9(2) . . ?
C8 C9 C10 113.0(2) . . ?
N5 C10 C11 110.9(3) . . ?
N5 C10 C9 109.3(3) . . ?
C11 C10 C9 113.7(3) . . ?
N5 C12 C7 111.6(2) . . ?
O1 C13 N5 122.0(3) . . ?
O1 C13 C14 119.4(3) . . ?
N5 C13 C14 118.5(3) . . ?
C15 C14 C13 122.3(4) . . ?
C17 C16 C22 120.6(3) . . ?
C18 C17 C16 121.3(3) . . ?
C17 C18 C20 118.2(3) . . ?
C17 C18 C19 120.7(4) . . ?
C20 C18 C19 121.0(4) . . ?
C18 C20 C21 120.6(4) . . ?
C22 C21 C20 120.6(3) . . ?
C21 C22 C16 118.7(3) . . ?
C21 C22 S1 121.6(3) . . ?
C16 C22 S1 119.5(3) . . ?

loop_
_geom_bond_atom_site_label_1
_geom_bond_atom_site_label_2
_geom_bond_distance
_geom_bond_site_symmetry_2
_geom_bond_publ_flag
S1 O3 1.438(2) . ?
S1 O2 1.4422(19) . ?
S1 O4 1.4713(19) . ?
S1 C22 1.756(3) . ?
N1 C4 1.343(4) . ?
N1 C1 1.367(4) . ?
N2 C5 1.299(4) . ?
N2 C4 1.361(4) . ?
N3 C6 1.356(3) . ?
N3 C5 1.366(4) . ?
N4 C6 1.333(3) . ?
N4 C7 1.464(4) . ?
N5 C13 1.347(4) . ?
N5 C12 1.458(4) . ?
N5 C10 1.469(4) . ?
O1 C13 1.223(4) . ?
C1 C2 1.354(4) . ?
C2 C3 1.414(4) . ?
C3 C4 1.390(4) . ?
C3 C6 1.398(4) . ?
C7 C8 1.510(4) . ?
C7 C12 1.512(4) . ?
C8 C9 1.519(4) . ?
C9 C10 1.525(4) . ?
C10 C11 1.520(5) . ?
C13 C14 1.474(5) . ?
C14 C15 1.283(5) . ?
C16 C17 1.372(5) . ?
C16 C22 1.388(4) . ?
C17 C18 1.367(5) . ?
C18 C20 1.383(5) . ?
C18 C19 1.505(5) . ?
C20 C21 1.393(5) . ?
C21 C22 1.359(4) . ?
